data_2101745
loop_
_publ_author_name
'Marsh, R. E.'

_publ_section_title
;
 The perils of <i>Cc</i> revisited
;
_journal_issue 2
_journal_name_full 'Acta Crystallographica Section B'
_journal_page_first 317
_journal_page_last 322
_journal_paper_doi 10.1107/S010876819601381X
_journal_volume 53
_journal_year 1997
_chemical_formula_moiety 'C18 H22 N4 O2 S2 Co, 2(N O3), H2 O '
_chemical_formula_sum 'C18 H24 Co N6 O9 S2'
_space_group_IT_number 15
_symmetry_cell_setting monoclinic
_symmetry_space_group_name_Hall '-C 2yc'
_symmetry_space_group_name_H-M 'C 1 2/c 1'
_audit_creation_method CSD-QUEST3D-V5
_cell_angle_alpha 90
_cell_angle_beta 108.535(4)
_cell_angle_gamma 90
_cell_formula_units_Z 4
_cell_length_a 18.8487(7)
_cell_length_b 11.1363(3)
_cell_length_c 12.4060(7)
_cell_volume 2469.00(19)
_cod_data_source_file an0533.cif
_cod_data_source_block CSD_CIF_MIF_HAXJIZ01
_cod_depositor_comments
;

  Added moiety chemical formula from Marsh (1997) paper. The summary
  chemical formula is calculated from moiety formula using 'AdHocParser'
  (svn://www.crystallography.net/cod-tools/trunk/Formulae/AdHocParser.yp,
  revision 1441.)

  Removing 13 atoms which were symmetric equivalents of the atoms from
  the asymmetric unit.

  Andrius Merkys
  2013-11-06
;
_cod_original_sg_symbol_H-M 'C 2/c'
_cod_database_code 2101745

loop_
_symmetry_equiv_pos_as_xyz
x,y,z
-x,y,1/2-z
1/2+x,1/2+y,z
1/2-x,1/2+y,1/2-z
-x,-y,-z
x,-y,-1/2+z
-1/2-x,-1/2-y,-z
-1/2+x,-1/2-y,-1/2+z

loop_
_atom_site_label
_atom_site_fract_x
_atom_site_fract_y
_atom_site_fract_z
_atom_site_type_symbol
Co1 .0 .3127 .25 Co
S1 .0565 .4788 .1636 S
O1 -.0468 .1757 .3217 O
O2 .5 .5298 .75 O
O3 .0748 .1605 -.0470 O
O4 .1574 .076 -.0838 O
O5 .1788 .120 .0745 O
N1 .1010 .337 .3840 N
N2 .2092 .432 .4730 N
N3 .142 .140 -.015 N
C1 .1320 .288 .492 C
C2 .1043 .192 .542 C
C3 .1494 .164 .655 C
C4 .2136 .224 .710 C
C5 .2435 .319 .659 C
C6 .1990 .346 .546 C
C7 .1502 .422 .378 C
C8 .1459 .496 .274 C
C9 .0057 .608 .192 C

loop_
_atom_type_symbol
C
Co
N
O
S
